data_4341946
loop_
_publ_author_name
'Freitag, Kerstin'
'Banh, Hung'
'Gemel, Christian'
'Jerabek, Paul'
'Seidel, R\"udiger W'
'Frenking, Gernot'
'Fischer, Roland A.'

_publ_section_title
;
 Dizinc Cation [Zn2](2+) Trapped In A Homoleptic Metalloid Coordination
 Environment Stabilized by Dispersion Forces: [Zn2(GaCp*)6][BAr4(F)]2.
;
_journal_issue 1
_journal_name_full 'Inorganic chemistry'
_journal_page_first 352
_journal_page_last 358
_journal_paper_doi 10.1021/ic502532g
_journal_volume 54
_journal_year 2015
_chemical_formula_moiety 'C60 H90 Ga6 Zn2, 2(C32 H12 B F24), 4(C6 H5 F)'
_chemical_formula_sum 'C148 H134 B2 F52 Ga6 Zn2'
_chemical_formula_weight 3471.22
_chemical_name_systematic
;
 ?
;
_space_group_crystal_system triclinic
_space_group_IT_number 2
_space_group_name_Hall '-P 1'
_space_group_name_H-M_alt 'P -1'
_symmetry_space_group_name_Hall '-P 1'
_symmetry_space_group_name_H-M 'P -1'
_atom_sites_solution_hydrogens geom
_audit_creation_method SHELXL-2013
_cell_angle_alpha 75.6700(10)
_cell_angle_beta 69.094(2)
_cell_angle_gamma 87.9070(10)
_cell_formula_units_Z 1
_cell_length_a 14.6497(2)
_cell_length_b 14.8155(2)
_cell_length_c 18.8823(3)
_cell_measurement_reflns_used 33305
_cell_measurement_temperature 110(2)
_cell_measurement_theta_max 74.6838
_cell_measurement_theta_min 3.2319
_cell_volume 3703.27(11)
_computing_cell_refinement
;
CrysAlisPro, Agilent Technologies,
Version 1.171.36.20 (release 27-06-2012 CrysAlis171 .NET)
(compiled Jul 11 2012,15:38:31)
;
_computing_data_collection
;
CrysAlisPro, Agilent Technologies,
Version 1.171.36.20 (release 27-06-2012 CrysAlis171 .NET)
(compiled Jul 11 2012,15:38:31)
;
_computing_data_reduction
;
CrysAlisPro, Agilent Technologies,
Version 1.171.36.20 (release 27-06-2012 CrysAlis171 .NET)
(compiled Jul 11 2012,15:38:31)
;
_computing_publication_material 'enCIFer (Allen et al., 2004)'
_computing_structure_refinement 'SHELXL-2013 (Sheldrick, 2013)'
_computing_structure_solution 'SHELXS-97 (Sheldrick, 2008)'
_diffrn_ambient_temperature 110(2)
_diffrn_detector_area_resol_mean 10.4372
_diffrn_measured_fraction_theta_full 1.000
_diffrn_measured_fraction_theta_max 0.979
_diffrn_measurement_device_type 'SuperNova, Agilent Technologies'
_diffrn_measurement_method '\w scans'
_diffrn_radiation_monochromator mirror
_diffrn_radiation_type CuK\a
_diffrn_radiation_wavelength 1.54184
_diffrn_reflns_av_R_equivalents 0.0575
_diffrn_reflns_av_unetI/netI 0.0282
_diffrn_reflns_Laue_measured_fraction_full 1.000
_diffrn_reflns_Laue_measured_fraction_max 0.979
_diffrn_reflns_limit_h_max 18
_diffrn_reflns_limit_h_min -18
_diffrn_reflns_limit_k_max 18
_diffrn_reflns_limit_k_min -18
_diffrn_reflns_limit_l_max 23
_diffrn_reflns_limit_l_min -23
_diffrn_reflns_number 80574
_diffrn_reflns_point_group_measured_fraction_full 1.000
_diffrn_reflns_point_group_measured_fraction_max 0.979
_diffrn_reflns_theta_full 67.684
_diffrn_reflns_theta_max 74.858
_diffrn_reflns_theta_min 3.235
_diffrn_source 'SuperNova (Cu) X-ray Source'
_exptl_absorpt_coefficient_mu 2.568
_exptl_absorpt_correction_T_max 1.00000
_exptl_absorpt_correction_T_min 0.20566
_exptl_absorpt_correction_type multi-scan
_exptl_absorpt_process_details
;
CrysAlisPro, Agilent Technologies,
Version 1.171.36.20 (release 27-06-2012 CrysAlis171 .NET)
(compiled Jul 11 2012,15:38:31)
Empirical absorption correction using spherical harmonics,
 implemented in SCALE3 ABSPACK scaling algorithm.
;
_exptl_crystal_density_diffrn 1.556
_exptl_crystal_description prism
_exptl_crystal_F_000 1746
_exptl_crystal_size_max 0.080
_exptl_crystal_size_mid 0.080
_exptl_crystal_size_min 0.070
_refine_diff_density_max 1.601
_refine_diff_density_min -1.123
_refine_diff_density_rms 0.094
_refine_ls_extinction_method none
_refine_ls_goodness_of_fit_ref 1.016
_refine_ls_hydrogen_treatment constr
_refine_ls_matrix_type full
_refine_ls_number_parameters 947
_refine_ls_number_reflns 14940
_refine_ls_number_restraints 245
_refine_ls_restrained_S_all 1.024
_refine_ls_R_factor_all 0.0682
_refine_ls_R_factor_gt 0.0583
_refine_ls_shift/su_max 0.001
_refine_ls_shift/su_mean 0.000
_refine_ls_structure_factor_coef Fsqd
_refine_ls_weighting_details 'w=1/[\s^2^(Fo^2^)+(0.0982P)^2^+6.3734P] where P=(Fo^2^+2Fc^2^)/3'
_refine_ls_weighting_scheme calc
_refine_ls_wR_factor_gt 0.1623
_refine_ls_wR_factor_ref 0.1740
_reflns_Friedel_coverage 0.000
_reflns_number_gt 12501
_reflns_number_total 14940
_reflns_threshold_expression 'I > 2\s(I)'
_cod_data_source_file ic502532g_si_002.cif
_cod_data_source_block om936
_cod_depositor_comments 'Adding full bibliography for 4341946.cif.'
_cod_original_cell_volume 3703.27(10)
_cod_database_code 4341946
_shelx_space_group_comment
;
The symmetry employed for this shelxl refinement is uniquely defined
by the following loop, which should always be used as a source of
symmetry information in preference to the above space-group names.
They are only intended as comments.
;
_shelx_estimated_absorpt_t_min 0.821
_shelx_estimated_absorpt_t_max 0.841
_shelxl_version_number 2013-4

loop_
_space_group_symop_operation_xyz
'x, y, z'
'-x, -y, -z'

loop_
_atom_site_label
_atom_site_type_symbol
_atom_site_fract_x
_atom_site_fract_y
_atom_site_fract_z
_atom_site_U_iso_or_equiv
_atom_site_adp_type
_atom_site_occupancy
_atom_site_site_symmetry_order
_atom_site_calc_flag
_atom_site_refinement_flags_posn
_atom_site_refinement_flags_adp
_atom_site_refinement_flags_occupancy
_atom_site_disorder_assembly
_atom_site_disorder_group
Ga1 Ga 0.66118(4) 0.50740(4) 0.32268(3) 0.04779(14) Uani 1 1 d . . . . .
Ga2 Ga 0.48138(3) 0.29744(3) 0.45481(3) 0.04267(13) Uani 1 1 d . . . . .
Ga3 Ga 0.38717(4) 0.55810(3) 0.44868(3) 0.04632(14) Uani 1 1 d . . . . .
Zn1 Zn 0.52810(3) 0.45702(3) 0.45038(2) 0.03153(12) Uani 1 1 d . . . . .
B1 B 0.2238(2) 0.0396(2) 0.2203(2) 0.0281(7) Uani 1 1 d . . . . .
C1 C 0.3748(3) 0.2077(3) 0.4371(3) 0.0579(12) Uani 1 1 d . . . . .
C2 C 0.4659(3) 0.2177(3) 0.3711(2) 0.0437(8) Uani 1 1 d . . . . .
C3 C 0.5379(3) 0.1769(3) 0.4005(3) 0.0442(9) Uani 1 1 d . . . . .
C4 C 0.4961(3) 0.1428(3) 0.4814(3) 0.0478(9) Uani 1 1 d . . . . .
C5 C 0.3969(4) 0.1601(3) 0.5052(3) 0.0522(10) Uani 1 1 d . . . . .
C6 C 0.2777(4) 0.2313(4) 0.4327(5) 0.086(2) Uani 1 1 d . . . . .
H6A H 0.2465 0.1771 0.4277 0.130 Uiso 1 1 calc R U . . .
H6B H 0.2856 0.2836 0.3872 0.130 Uiso 1 1 calc R U . . .
H6C H 0.2367 0.2489 0.4805 0.130 Uiso 1 1 calc R U . . .
C7 C 0.4783(5) 0.2601(4) 0.2870(3) 0.0754(16) Uani 1 1 d . . . . .
H7A H 0.5388 0.3001 0.2611 0.113 Uiso 1 1 calc R U . . .
H7B H 0.4225 0.2975 0.2846 0.113 Uiso 1 1 calc R U . . .
H7C H 0.4819 0.2104 0.2604 0.113 Uiso 1 1 calc R U . . .
C8 C 0.6433(4) 0.1675(4) 0.3508(3) 0.0655(13) Uani 1 1 d . . . . .
H8A H 0.6541 0.1962 0.2956 0.098 Uiso 1 1 calc R U . . .
H8B H 0.6569 0.1013 0.3575 0.098 Uiso 1 1 calc R U . . .
H8C H 0.6871 0.1990 0.3672 0.098 Uiso 1 1 calc R U . . .
C9 C 0.5471(4) 0.0859(3) 0.5333(3) 0.0674(14) Uani 1 1 d . . . . .
H9A H 0.5141 0.0911 0.5872 0.101 Uiso 1 1 calc R U . . .
H9B H 0.6155 0.1095 0.5142 0.101 Uiso 1 1 calc R U . . .
H9C H 0.5449 0.0204 0.5319 0.101 Uiso 1 1 calc R U . . .
C10 C 0.3216(5) 0.1295(4) 0.5873(3) 0.0771(16) Uani 1 1 d . . . . .
H10A H 0.2991 0.0645 0.5975 0.116 Uiso 1 1 calc R U . . .
H10B H 0.2658 0.1692 0.5921 0.116 Uiso 1 1 calc R U . . .
H10C H 0.3510 0.1351 0.6253 0.116 Uiso 1 1 calc R U . . .
C11 C 0.3106(3) 0.6245(3) 0.3651(2) 0.0513(10) Uani 1 1 d . . . . .
C12 C 0.2504(4) 0.5472(3) 0.4208(3) 0.0537(11) Uani 1 1 d . . . . .
C13 C 0.2216(3) 0.5651(3) 0.4947(3) 0.0464(9) Uani 1 1 d . . . . .
C14 C 0.2642(2) 0.6530(3) 0.4866(2) 0.0381(7) Uani 1 1 d . . . . .
C15 C 0.3185(3) 0.6912(2) 0.4056(2) 0.0410(8) Uani 1 1 d . . . . .
C16 C 0.3411(4) 0.6403(5) 0.2774(3) 0.0796(18) Uani 1 1 d . . . . .
H16A H 0.2852 0.6603 0.2616 0.119 Uiso 1 1 calc R U . . .
H16B H 0.3633 0.5821 0.2627 0.119 Uiso 1 1 calc R U . . .
H16C H 0.3945 0.6887 0.2511 0.119 Uiso 1 1 calc R U . . .
C17 C 0.2074(6) 0.4695(4) 0.4022(5) 0.093(2) Uani 1 1 d . . . . .
H17A H 0.1935 0.4138 0.4459 0.139 Uiso 1 1 calc R U . . .
H17B H 0.2541 0.4554 0.3547 0.139 Uiso 1 1 calc R U . . .
H17C H 0.1466 0.4886 0.3937 0.139 Uiso 1 1 calc R U . . .
C18 C 0.1498(4) 0.5060(4) 0.5699(3) 0.0742(16) Uani 1 1 d . . . . .
H18A H 0.0852 0.5320 0.5803 0.111 Uiso 1 1 calc R U . . .
H18B H 0.1719 0.5055 0.6132 0.111 Uiso 1 1 calc R U . . .
H18C H 0.1455 0.4421 0.5650 0.111 Uiso 1 1 calc R U . . .
C19 C 0.2467(3) 0.7013(4) 0.5505(3) 0.0562(11) Uani 1 1 d . . . . .
H19A H 0.1946 0.7446 0.5503 0.084 Uiso 1 1 calc R U . . .
H19B H 0.3069 0.7360 0.5420 0.084 Uiso 1 1 calc R U . . .
H19C H 0.2271 0.6549 0.6011 0.084 Uiso 1 1 calc R U . . .
C20 C 0.3668(3) 0.7863(3) 0.3673(3) 0.0639(13) Uani 1 1 d . . . . .
H20A H 0.4271 0.7899 0.3779 0.096 Uiso 1 1 calc R U . . .
H20B H 0.3225 0.8324 0.3880 0.096 Uiso 1 1 calc R U . . .
H20C H 0.3825 0.7991 0.3106 0.096 Uiso 1 1 calc R U . . .
C21 C 0.8060(3) 0.5323(3) 0.2243(2) 0.0519(10) Uani 1 1 d . . . . .
C22 C 0.7376(3) 0.4933(3) 0.2007(2) 0.0525(10) Uani 1 1 d . . . . .
C23 C 0.6641(3) 0.5575(4) 0.1990(2) 0.0530(10) Uani 1 1 d . . . . .
C24 C 0.6843(3) 0.6342(3) 0.2229(3) 0.0534(10) Uani 1 1 d . . . . .
C25 C 0.7728(3) 0.6199(3) 0.2387(2) 0.0528(10) Uani 1 1 d . . . . .
C26 C 0.9018(4) 0.4911(5) 0.2239(4) 0.088(2) Uani 1 1 d . . . . .
H26A H 0.9354 0.5290 0.2440 0.132 Uiso 1 1 calc R U . . .
H26B H 0.9430 0.4903 0.1702 0.132 Uiso 1 1 calc R U . . .
H26C H 0.8893 0.4272 0.2571 0.132 Uiso 1 1 calc R U . . .
C27 C 0.7469(5) 0.4059(5) 0.1727(5) 0.103(2) Uani 1 1 d . . . . .
H27A H 0.6824 0.3841 0.1769 0.154 Uiso 1 1 calc R U . . .
H27B H 0.7731 0.3576 0.2050 0.154 Uiso 1 1 calc R U . . .
H27C H 0.7914 0.4188 0.1179 0.154 Uiso 1 1 calc R U . . .
C28 C 0.5803(4) 0.5468(6) 0.1718(4) 0.091(2) Uani 1 1 d . . . . .
H28A H 0.5843 0.4879 0.1563 0.136 Uiso 1 1 calc R U . . .
H28B H 0.5846 0.5990 0.1270 0.136 Uiso 1 1 calc R U . . .
H28C H 0.5179 0.5466 0.2146 0.136 Uiso 1 1 calc R U . . .
C29 C 0.6238(5) 0.7182(4) 0.2305(4) 0.096(2) Uani 1 1 d . . . . .
H29A H 0.6591 0.7655 0.2408 0.145 Uiso 1 1 calc R U . . .
H29B H 0.5611 0.6997 0.2739 0.145 Uiso 1 1 calc R U . . .
H29C H 0.6120 0.7442 0.1817 0.145 Uiso 1 1 calc R U . . .
C30 C 0.8262(5) 0.6878(5) 0.2594(4) 0.093(2) Uani 1 1 d . . . . .
H30A H 0.8673 0.6539 0.2870 0.140 Uiso 1 1 calc R U . . .
H30B H 0.7788 0.7217 0.2932 0.140 Uiso 1 1 calc R U . . .
H30C H 0.8674 0.7321 0.2114 0.140 Uiso 1 1 calc R U . . .
C31 C 0.2358(2) 0.1498(2) 0.21946(19) 0.0292(6) Uani 1 1 d . . . . .
C32 C 0.1601(2) 0.1928(2) 0.2670(2) 0.0334(7) Uani 1 1 d . . . . .
H32 H 0.1035 0.1560 0.3037 0.040 Uiso 1 1 calc R U . . .
C33 C 0.1655(2) 0.2881(2) 0.2619(2) 0.0361(7) Uani 1 1 d . . . . .
C34 C 0.2461(3) 0.3453(2) 0.2089(2) 0.0372(7) Uani 1 1 d . . . . .
H34 H 0.2497 0.4101 0.2059 0.045 Uiso 1 1 calc R U . . .
C35 C 0.3216(2) 0.3042(2) 0.1604(2) 0.0349(7) Uani 1 1 d D . . . .
C36 C 0.3164(2) 0.2094(2) 0.16509(19) 0.0318(6) Uani 1 1 d . . . . .
H36 H 0.3689 0.1838 0.1306 0.038 Uiso 1 1 calc R U . . .
C37 C 0.0817(3) 0.3280(3) 0.3161(3) 0.0469(9) Uani 1 1 d . . . . .
F1 F 0.08077(19) 0.30559(19) 0.38969(15) 0.0596(6) Uani 1 1 d . . . . .
F2 F -0.00512(16) 0.29608(19) 0.32090(19) 0.0635(7) Uani 1 1 d . . . . .
F3 F 0.08336(18) 0.42122(16) 0.29348(17) 0.0593(6) Uani 1 1 d . . . . .
C38 C 0.4087(3) 0.3645(3) 0.1005(2) 0.0452(8) Uani 1 1 d D U . . .
F4 F 0.4878(13) 0.353(2) 0.1165(13) 0.104(2) Uani 0.157(9) 1 d D U P A 1
F5 F 0.4387(19) 0.3502(17) 0.0312(9) 0.0785(14) Uani 0.157(9) 1 d D U P A 1
F6 F 0.3952(15) 0.4534(9) 0.088(2) 0.0920(17) Uani 0.157(9) 1 d D U P A 1
F4' F 0.3995(4) 0.3935(6) 0.0330(2) 0.104(2) Uani 0.843(9) 1 d D U P A 2
F5' F 0.4251(4) 0.4392(3) 0.1207(3) 0.0785(14) Uani 0.843(9) 1 d D U P A 2
F6' F 0.4906(2) 0.3205(3) 0.0892(4) 0.0920(17) Uani 0.843(9) 1 d D U P A 2
C41 C 0.3306(2) -0.0017(2) 0.18371(18) 0.0286(6) Uani 1 1 d . . . . .
C42 C 0.4046(2) 0.0175(2) 0.20992(19) 0.0295(6) Uani 1 1 d . . . . .
H42 H 0.3910 0.0559 0.2456 0.035 Uiso 1 1 calc R U . . .
C43 C 0.4965(2) -0.0173(2) 0.18555(19) 0.0309(6) Uani 1 1 d . . . . .
C44 C 0.5201(2) -0.0730(2) 0.13320(19) 0.0316(6) Uani 1 1 d . . . . .
H44 H 0.5839 -0.0953 0.1152 0.038 Uiso 1 1 calc R U . . .
C45 C 0.4474(2) -0.0954(2) 0.10781(19) 0.0310(6) Uani 1 1 d . . . . .
C46 C 0.3546(2) -0.0599(2) 0.13257(19) 0.0301(6) Uani 1 1 d . . . . .
H46 H 0.3066 -0.0758 0.1140 0.036 Uiso 1 1 calc R U . . .
C47 C 0.5734(2) 0.0102(3) 0.2127(2) 0.0373(7) Uani 1 1 d . . . . .
F7 F 0.53466(17) 0.0357(2) 0.28059(15) 0.0557(6) Uani 1 1 d . . . . .
F8 F 0.63043(18) -0.05885(18) 0.22626(17) 0.0564(6) Uani 1 1 d . . . . .
F9 F 0.63102(18) 0.08291(19) 0.16234(16) 0.0615(7) Uani 1 1 d . . . . .
C48 C 0.4685(3) -0.1594(3) 0.0548(2) 0.0371(7) Uani 1 1 d . . . . .
F10 F 0.4400(2) -0.12776(17) -0.00617(14) 0.0548(6) Uani 1 1 d . . . . .
F11 F 0.4238(2) -0.24370(16) 0.09103(14) 0.0561(6) Uani 1 1 d . . . . .
F12 F 0.56401(18) -0.1730(2) 0.02415(18) 0.0672(8) Uani 1 1 d . . . . .
C51 C 0.1754(2) -0.0291(2) 0.30886(19) 0.0288(6) Uani 1 1 d . . . . .
C52 C 0.1741(2) -0.0078(2) 0.3772(2) 0.0310(6) Uani 1 1 d . . . . .
H52 H 0.2020 0.0509 0.3736 0.037 Uiso 1 1 calc R U . . .
C53 C 0.1332(2) -0.0701(2) 0.4510(2) 0.0330(7) Uani 1 1 d . . . . .
C54 C 0.0931(2) -0.1567(2) 0.4587(2) 0.0342(7) Uani 1 1 d . . . . .
H54 H 0.0645 -0.1989 0.5087 0.041 Uiso 1 1 calc R U . . .
C55 C 0.0957(2) -0.1802(2) 0.3914(2) 0.0333(7) Uani 1 1 d . . . . .
C56 C 0.1366(2) -0.1183(2) 0.3185(2) 0.0321(6) Uani 1 1 d . . . . .
H56 H 0.1385 -0.1370 0.2734 0.039 Uiso 1 1 calc R U . . .
C57 C 0.1326(3) -0.0417(3) 0.5216(2) 0.0378(7) Uani 1 1 d . . . . .
F13 F 0.22248(19) -0.0336(2) 0.52222(18) 0.0709(8) Uani 1 1 d . . . . .
F14 F 0.0964(2) 0.04126(18) 0.52546(15) 0.0569(6) Uani 1 1 d . . . . .
F15 F 0.0812(3) -0.1004(2) 0.58843(15) 0.0819(10) Uani 1 1 d . . . . .
C58 C 0.0491(3) -0.2716(3) 0.3978(2) 0.0407(8) Uani 1 1 d . . . . .
F16 F 0.0379(2) -0.33513(16) 0.46361(14) 0.0581(6) Uani 1 1 d . . . . .
F17 F -0.0398(2) -0.26166(19) 0.3933(2) 0.0796(10) Uani 1 1 d . . . . .
F18 F 0.0999(2) -0.31131(17) 0.34049(15) 0.0637(7) Uani 1 1 d . . . . .
C61 C 0.1510(2) 0.0413(2) 0.17139(19) 0.0296(6) Uani 1 1 d . . . . .
C62 C 0.1839(2) 0.0698(2) 0.0903(2) 0.0320(6) Uani 1 1 d . . . . .
H62 H 0.2522 0.0821 0.0619 0.038 Uiso 1 1 calc R U . . .
C63 C 0.1204(2) 0.0811(2) 0.0487(2) 0.0362(7) Uani 1 1 d D . . . .
C64 C 0.0198(2) 0.0634(3) 0.0886(2) 0.0371(7) Uani 1 1 d . . . . .
H64 H -0.0240 0.0701 0.0610 0.044 Uiso 1 1 calc R U . . .
C65 C -0.0143(2) 0.0360(2) 0.1691(2) 0.0353(7) Uani 1 1 d . . . . .
C66 C 0.0496(2) 0.0250(2) 0.2098(2) 0.0318(6) Uani 1 1 d . . . . .
H66 H 0.0237 0.0059 0.2654 0.038 Uiso 1 1 calc R U . . .
C67 C 0.1617(3) 0.1107(3) -0.0379(2) 0.0538(10) Uani 1 1 d D U . . .
F19 F 0.2379(5) 0.1693(10) -0.0686(5) 0.059(3) Uani 0.51(4) 1 d D U P B 1
F20 F 0.1984(14) 0.0324(9) -0.0649(7) 0.075(3) Uani 0.51(4) 1 d D U P B 1
F21 F 0.0962(10) 0.1369(18) -0.0712(8) 0.068(5) Uani 0.51(4) 1 d D U P B 1
F19' F 0.0948(12) 0.119(2) -0.0712(9) 0.063(4) Uani 0.49(4) 1 d D U P B 2
F20' F 0.202(2) 0.2021(13) -0.0596(6) 0.094(7) Uani 0.49(4) 1 d D U P B 2
F21' F 0.2305(10) 0.0612(16) -0.0723(7) 0.084(5) Uani 0.49(4) 1 d D U P B 2
C68 C -0.1223(3) 0.0165(3) 0.2148(2) 0.0464(9) Uani 1 1 d . . . . .
F22 F -0.14904(19) -0.0738(2) 0.23428(18) 0.0711(8) Uani 1 1 d . . . . .
F23 F -0.17654(17) 0.0606(3) 0.17484(18) 0.0809(10) Uani 1 1 d . . . . .
F24 F -0.15072(16) 0.0432(2) 0.28132(16) 0.0665(8) Uani 1 1 d . . . . .
F25 F 0.2516(12) 0.5708(10) 0.1084(10) 0.155(7) Uiso 0.373(12) 1 d D . P C 1
C71 C 0.2116(8) 0.6511(6) 0.1032(8) 0.070(4) Uiso 0.373(12) 1 d DG . P C 1
C72 C 0.1363(9) 0.6669(6) 0.1682(6) 0.064(4) Uiso 0.373(12) 1 d DG . P C 1
H72 H 0.1138 0.6190 0.2155 0.077 Uiso 0.373(12) 1 calc R U P C 1
C73 C 0.0941(8) 0.7526(7) 0.1640(6) 0.055(3) Uiso 0.373(12) 1 d G . P C 1
H73 H 0.0427 0.7634 0.2084 0.065 Uiso 0.373(12) 1 calc R U P C 1
C74 C 0.1271(9) 0.8227(6) 0.0948(7) 0.061(4) Uiso 0.373(12) 1 d G . P C 1
H74 H 0.0982 0.8813 0.0919 0.073 Uiso 0.373(12) 1 calc R U P C 1
C75 C 0.2023(9) 0.8069(7) 0.0298(6) 0.061(4) Uiso 0.373(12) 1 d G . P C 1
H75 H 0.2248 0.8548 -0.0175 0.073 Uiso 0.373(12) 1 calc R U P C 1
C76 C 0.2446(8) 0.7211(8) 0.0340(7) 0.078(5) Uiso 0.373(12) 1 d DG . P C 1
H76 H 0.2960 0.7104 -0.0104 0.094 Uiso 0.373(12) 1 calc R U P C 1
F25' F 0.1730(9) 0.5754(8) 0.1820(7) 0.130(5) Uiso 0.444(11) 1 d D . P D 2
C71' C 0.1814(8) 0.6491(5) 0.1272(5) 0.062(3) Uiso 0.444(11) 1 d DG . P D 2
C72' C 0.1262(7) 0.7232(7) 0.1478(4) 0.060(3) Uiso 0.444(11) 1 d DG . P D 2
H72' H 0.0812 0.7162 0.1998 0.073 Uiso 0.444(11) 1 calc R U P D 2
C73' C 0.1368(9) 0.8075(6) 0.0923(6) 0.068(4) Uiso 0.444(11) 1 d G . P D 2
H73' H 0.0991 0.8581 0.1064 0.081 Uiso 0.444(11) 1 calc R U P D 2
C74' C 0.2027(9) 0.8177(6) 0.0162(5) 0.083(6) Uiso 0.444(11) 1 d G . P D 2
H74' H 0.2100 0.8753 -0.0217 0.100 Uiso 0.444(11) 1 calc R U P D 2
C75' C 0.2579(6) 0.7436(7) -0.0044(4) 0.069(3) Uiso 0.444(11) 1 d G . P D 2
H75' H 0.3029 0.7506 -0.0564 0.083 Uiso 0.444(11) 1 calc R U P D 2
C76' C 0.2473(7) 0.6593(6) 0.0511(6) 0.066(3) Uiso 0.444(11) 1 d DG . P D 2
H76' H 0.2850 0.6087 0.0370 0.079 Uiso 0.444(11) 1 calc R U P D 2
F5'' F 0.3057(8) 0.7132(11) -0.0568(6) 0.158(15) Uiso 0.183(13) 1 d DG . P E 3
C1'' C 0.2503(13) 0.7097(15) 0.0116(10) 0.060(5) Uiso 0.183(13) 1 d DG . P E 3
C2'' C 0.2144(16) 0.7981(13) 0.0090(10) 0.060(5) Uiso 0.183(13) 1 d DG . P E 3
H2'' H 0.2363 0.8455 -0.0386 0.072 Uiso 0.183(13) 1 calc R U P E 3
C3'' C 0.1466(18) 0.8172(13) 0.0761(14) 0.060(5) Uiso 0.183(13) 1 d G . P E 3
H3'' H 0.1221 0.8777 0.0744 0.072 Uiso 0.183(13) 1 calc R U P E 3
C4'' C 0.1146(17) 0.7479(18) 0.1458(11) 0.060(5) Uiso 0.183(13) 1 d G . P E 3
H4'' H 0.0682 0.7609 0.1917 0.072 Uiso 0.183(13) 1 calc R U P E 3
C5'' C 0.1505(19) 0.6594(15) 0.1483(10) 0.060(5) Uiso 0.183(13) 1 d G . P E 3
H5'' H 0.1286 0.6120 0.1960 0.072 Uiso 0.183(13) 1 calc R U P E 3
C6'' C 0.2183(17) 0.6403(12) 0.0812(13) 0.060(5) Uiso 0.183(13) 1 d DG . P E 3
H6'' H 0.2428 0.5799 0.0830 0.072 Uiso 0.183(13) 1 calc R U P E 3
C81 C 0.1223(7) 0.4282(7) 0.0186(7) 0.089(5) Uiso 0.396(7) 1 d DG . P F 1
C82 C 0.0523(8) 0.4414(7) -0.0164(6) 0.087(5) Uiso 0.396(7) 1 d DG . P F 1
H82 H 0.0581 0.4948 -0.0581 0.104 Uiso 0.396(7) 1 calc R U P F 1
C83 C -0.0262(7) 0.3765(7) 0.0097(6) 0.074(4) Uiso 0.396(7) 1 d G . P F 1
H83 H -0.0741 0.3855 -0.0142 0.088 Uiso 0.396(7) 1 calc R U P F 1
C84 C -0.0347(7) 0.2984(7) 0.0708(6) 0.080(4) Uiso 0.396(7) 1 d G . P F 1
H84 H -0.0884 0.2541 0.0886 0.096 Uiso 0.396(7) 1 calc R U P F 1
C85 C 0.0353(9) 0.2852(7) 0.1058(6) 0.081(4) Uiso 0.396(7) 1 d G . P F 1
H85 H 0.0295 0.2318 0.1475 0.097 Uiso 0.396(7) 1 calc R U P F 1
C86 C 0.1138(8) 0.3501(8) 0.0797(7) 0.094(6) Uiso 0.396(7) 1 d DG . P F 1
H86 H 0.1617 0.3411 0.1036 0.113 Uiso 0.396(7) 1 calc R U P F 1
F26 F 0.1958(16) 0.4848(17) -0.0068(16) 0.295(15) Uiso 0.396(7) 1 d D . P F 1
C81' C -0.0266(6) 0.2789(6) 0.1288(3) 0.045(3) Uiso 0.383(9) 1 d DG . P G 2
C82' C 0.0696(7) 0.3076(7) 0.1126(5) 0.058(3) Uiso 0.383(9) 1 d DG . P G 2
H82' H 0.0925 0.3045 0.1543 0.069 Uiso 0.383(9) 1 calc R U P G 2
C83' C 0.1322(5) 0.3410(8) 0.0354(6) 0.074(4) Uiso 0.383(9) 1 d G . P G 2
H83' H 0.1980 0.3607 0.0244 0.089 Uiso 0.383(9) 1 calc R U P G 2
C84' C 0.0987(6) 0.3457(8) -0.0255(4) 0.066(4) Uiso 0.383(9) 1 d G . P G 2
H84' H 0.1416 0.3685 -0.0782 0.079 Uiso 0.383(9) 1 calc R U P G 2
C85' C 0.0026(7) 0.3169(7) -0.0093(4) 0.053(3) Uiso 0.383(9) 1 d G . P G 2
H85' H -0.0203 0.3201 -0.0510 0.064 Uiso 0.383(9) 1 calc R U P G 2
C86' C -0.0601(4) 0.2835(6) 0.0678(5) 0.055(3) Uiso 0.383(9) 1 d DG . P G 2
H86' H -0.1258 0.2638 0.0789 0.066 Uiso 0.383(9) 1 calc R U P G 2
F26' F -0.0835(7) 0.2462(7) 0.2015(5) 0.092(3) Uiso 0.383(9) 1 d D . P G 2
F6'' F -0.1352(16) 0.2379(18) 0.1360(16) 0.165(13) Uiso 0.221(10) 1 d D . P H 3
C91 C -0.0519(12) 0.2754(12) 0.0965(12) 0.083(5) Uiso 0.221(10) 1 d DG . P H 3
C92 C -0.0217(15) 0.3084(16) 0.0156(12) 0.083(5) Uiso 0.221(10) 1 d DG . P H 3
H92 H -0.0654 0.3035 -0.0105 0.100 Uiso 0.221(10) 1 calc R U P H 3
C93 C 0.0722(17) 0.3488(18) -0.0271(9) 0.083(5) Uiso 0.221(10) 1 d G . P H 3
H93 H 0.0928 0.3714 -0.0824 0.100 Uiso 0.221(10) 1 calc R U P H 3
C94 C 0.1361(12) 0.3561(17) 0.0110(13) 0.083(5) Uiso 0.221(10) 1 d G . P H 3
H94 H 0.2003 0.3837 -0.0182 0.100 Uiso 0.221(10) 1 calc R U P H 3
C95 C 0.1059(16) 0.3230(19) 0.0919(14) 0.083(5) Uiso 0.221(10) 1 d G . P H 3
H95 H 0.1496 0.3280 0.1180 0.100 Uiso 0.221(10) 1 calc R U P H 3
C96 C 0.0120(18) 0.2827(16) 0.1347(9) 0.083(5) Uiso 0.221(10) 1 d DG . P H 3
H96 H -0.0086 0.2601 0.1899 0.100 Uiso 0.221(10) 1 calc R U P H 3

loop_
_atom_site_aniso_label
_atom_site_aniso_U_11
_atom_site_aniso_U_22
_atom_site_aniso_U_33
_atom_site_aniso_U_23
_atom_site_aniso_U_13
_atom_site_aniso_U_12
Ga1 0.0462(3) 0.0502(3) 0.0365(3) -0.0005(2) -0.0092(2) -0.0007(2)
Ga2 0.0460(3) 0.0281(2) 0.0560(3) -0.0169(2) -0.0164(2) -0.00063(18)
Ga3 0.0570(3) 0.0426(3) 0.0501(3) -0.0169(2) -0.0299(2) 0.0187(2)
Zn1 0.0389(2) 0.0258(2) 0.0325(2) -0.00973(17) -0.01435(18) 0.00393(17)
B1 0.0229(15) 0.0300(17) 0.0330(18) -0.0077(14) -0.0120(13) 0.0003(13)
C1 0.048(2) 0.0300(18) 0.110(4) -0.032(2) -0.036(2) 0.0053(16)
C2 0.057(2) 0.0302(17) 0.054(2) -0.0131(16) -0.0303(19) -0.0013(15)
C3 0.052(2) 0.0331(18) 0.062(2) -0.0235(17) -0.0305(19) 0.0071(15)
C4 0.064(2) 0.0265(17) 0.060(2) -0.0144(16) -0.028(2) -0.0016(16)
C5 0.072(3) 0.0272(17) 0.054(2) -0.0118(16) -0.016(2) -0.0143(18)
C6 0.058(3) 0.053(3) 0.168(7) -0.042(4) -0.055(4) 0.009(2)
C7 0.113(5) 0.062(3) 0.069(3) -0.004(2) -0.060(3) -0.010(3)
C8 0.056(3) 0.074(3) 0.082(3) -0.046(3) -0.027(2) 0.011(2)
C9 0.095(4) 0.042(2) 0.086(4) -0.014(2) -0.059(3) 0.000(2)
C10 0.084(4) 0.061(3) 0.071(3) -0.021(3) -0.004(3) -0.020(3)
C11 0.055(2) 0.064(3) 0.044(2) -0.0189(19) -0.0268(18) 0.028(2)
C12 0.073(3) 0.038(2) 0.074(3) -0.020(2) -0.052(2) 0.0150(19)
C13 0.046(2) 0.0380(19) 0.057(2) 0.0016(17) -0.0293(18) -0.0034(16)
C14 0.0316(16) 0.0385(18) 0.047(2) -0.0140(15) -0.0152(14) 0.0066(14)
C15 0.0313(16) 0.0315(17) 0.054(2) -0.0027(15) -0.0136(15) 0.0061(13)
C16 0.066(3) 0.129(5) 0.057(3) -0.037(3) -0.033(3) 0.038(3)
C17 0.126(5) 0.062(3) 0.147(6) -0.050(4) -0.101(5) 0.027(3)
C18 0.061(3) 0.071(3) 0.078(4) 0.019(3) -0.032(3) -0.023(2)
C19 0.045(2) 0.074(3) 0.064(3) -0.037(2) -0.025(2) 0.021(2)
C20 0.048(2) 0.041(2) 0.090(4) 0.004(2) -0.024(2) -0.0004(18)
C21 0.0404(19) 0.057(2) 0.043(2) 0.0054(18) -0.0080(16) 0.0049(17)
C22 0.048(2) 0.053(2) 0.044(2) -0.0127(18) -0.0012(17) 0.0048(18)
C23 0.042(2) 0.075(3) 0.0319(19) -0.0044(18) -0.0071(16) 0.0052(19)
C24 0.052(2) 0.043(2) 0.045(2) 0.0044(17) -0.0045(18) 0.0093(18)
C25 0.055(2) 0.052(2) 0.038(2) 0.0003(17) -0.0070(17) -0.0123(19)
C26 0.048(3) 0.114(5) 0.074(4) 0.013(3) -0.015(2) 0.018(3)
C27 0.086(4) 0.086(4) 0.110(5) -0.053(4) 0.014(4) -0.006(3)
C28 0.056(3) 0.153(7) 0.063(3) -0.020(4) -0.024(3) -0.005(3)
C29 0.084(4) 0.048(3) 0.107(5) 0.006(3) 0.006(3) 0.027(3)
C30 0.105(5) 0.087(4) 0.071(4) -0.012(3) -0.012(3) -0.048(4)
C31 0.0262(14) 0.0309(15) 0.0331(16) -0.0059(13) -0.0153(12) 0.0019(12)
C32 0.0277(14) 0.0329(16) 0.0403(18) -0.0075(14) -0.0144(13) 0.0020(12)
C33 0.0316(16) 0.0336(17) 0.0443(19) -0.0098(14) -0.0153(14) 0.0053(13)
C34 0.0386(17) 0.0295(16) 0.047(2) -0.0092(14) -0.0204(15) 0.0021(13)
C35 0.0325(16) 0.0356(17) 0.0364(17) -0.0041(14) -0.0149(13) -0.0034(13)
C36 0.0291(14) 0.0367(17) 0.0314(16) -0.0082(13) -0.0130(12) 0.0011(12)
C37 0.0373(18) 0.0342(18) 0.070(3) -0.0169(18) -0.0184(18) 0.0070(15)
F1 0.0553(14) 0.0609(15) 0.0542(15) -0.0223(12) -0.0051(11) 0.0110(12)
F2 0.0322(11) 0.0577(15) 0.101(2) -0.0326(15) -0.0168(12) 0.0116(10)
F3 0.0540(13) 0.0358(12) 0.0833(18) -0.0188(12) -0.0173(13) 0.0142(10)
C38 0.048(2) 0.0375(19) 0.045(2) -0.0052(16) -0.0142(17) -0.0070(16)
F4 0.097(3) 0.144(5) 0.049(2) 0.034(2) -0.033(2) -0.065(3)
F5 0.072(2) 0.058(2) 0.088(3) -0.0287(19) 0.002(2) -0.0340(18)
F6 0.0369(16) 0.055(2) 0.136(4) 0.004(2) 0.0081(19) -0.0049(14)
F4' 0.097(3) 0.144(5) 0.049(2) 0.034(2) -0.033(2) -0.065(3)
F5' 0.072(2) 0.058(2) 0.088(3) -0.0287(19) 0.002(2) -0.0340(18)
F6' 0.0369(16) 0.055(2) 0.136(4) 0.004(2) 0.0081(19) -0.0049(14)
C41 0.0253(14) 0.0283(15) 0.0316(15) -0.0035(12) -0.0121(12) -0.0013(11)
C42 0.0268(14) 0.0308(15) 0.0315(15) -0.0057(12) -0.0125(12) 0.0009(12)
C43 0.0278(14) 0.0306(15) 0.0346(16) -0.0026(13) -0.0150(13) -0.0005(12)
C44 0.0247(14) 0.0326(16) 0.0352(16) -0.0032(13) -0.0116(12) 0.0034(12)
C45 0.0286(14) 0.0316(16) 0.0321(16) -0.0063(13) -0.0111(12) 0.0031(12)
C46 0.0264(14) 0.0313(15) 0.0351(16) -0.0070(13) -0.0147(12) 0.0001(12)
C47 0.0316(16) 0.0390(18) 0.048(2) -0.0118(15) -0.0221(15) 0.0061(14)
F7 0.0445(12) 0.0818(18) 0.0609(15) -0.0356(13) -0.0316(11) 0.0110(11)
F8 0.0525(13) 0.0564(14) 0.0839(18) -0.0245(13) -0.0494(13) 0.0200(11)
F9 0.0502(13) 0.0659(16) 0.0678(16) 0.0064(13) -0.0332(12) -0.0260(12)
C48 0.0347(16) 0.0392(18) 0.0369(18) -0.0095(15) -0.0125(14) 0.0027(14)
F10 0.0825(17) 0.0499(13) 0.0437(12) -0.0173(10) -0.0336(12) 0.0138(12)
F11 0.0829(17) 0.0338(11) 0.0465(13) -0.0114(10) -0.0158(12) -0.0038(11)
F12 0.0402(12) 0.093(2) 0.0837(19) -0.0591(17) -0.0172(12) 0.0165(13)
C51 0.0216(13) 0.0310(15) 0.0337(16) -0.0066(13) -0.0110(12) 0.0022(11)
C52 0.0263(14) 0.0312(15) 0.0383(17) -0.0094(13) -0.0146(13) 0.0042(12)
C53 0.0293(14) 0.0360(17) 0.0374(17) -0.0110(14) -0.0157(13) 0.0067(12)
C54 0.0310(15) 0.0330(16) 0.0370(17) -0.0054(14) -0.0127(13) 0.0015(13)
C55 0.0268(14) 0.0321(16) 0.0397(18) -0.0066(14) -0.0118(13) 0.0010(12)
C56 0.0280(14) 0.0336(16) 0.0367(17) -0.0098(13) -0.0134(13) 0.0021(12)
C57 0.0400(17) 0.0385(18) 0.0381(18) -0.0091(15) -0.0183(15) 0.0047(14)
F13 0.0542(14) 0.113(2) 0.0831(19) -0.0598(18) -0.0473(14) 0.0290(15)
F14 0.0725(16) 0.0559(14) 0.0604(15) -0.0322(12) -0.0357(13) 0.0269(12)
F15 0.133(3) 0.0684(18) 0.0370(13) -0.0080(12) -0.0208(15) -0.0375(18)
C58 0.0427(18) 0.0364(18) 0.0422(19) -0.0077(15) -0.0153(15) -0.0033(15)
F16 0.0864(18) 0.0356(12) 0.0467(13) -0.0025(10) -0.0206(12) -0.0150(11)
F17 0.0556(15) 0.0491(15) 0.147(3) -0.0144(17) -0.0570(18) -0.0091(12)
F18 0.0871(19) 0.0445(13) 0.0509(14) -0.0187(11) -0.0080(13) -0.0178(12)
C61 0.0251(14) 0.0285(15) 0.0371(16) -0.0081(13) -0.0136(12) 0.0018(11)
C62 0.0255(14) 0.0328(16) 0.0378(17) -0.0077(13) -0.0121(13) 0.0016(12)
C63 0.0322(16) 0.0415(18) 0.0366(18) -0.0089(14) -0.0151(14) 0.0025(13)
C64 0.0306(16) 0.0432(19) 0.0429(19) -0.0110(15) -0.0197(14) 0.0028(14)
C65 0.0254(15) 0.0403(18) 0.0436(19) -0.0123(15) -0.0151(14) 0.0019(13)
C66 0.0271(14) 0.0354(16) 0.0343(16) -0.0082(13) -0.0129(13) 0.0006(12)
C67 0.043(2) 0.076(3) 0.043(2) -0.009(2) -0.0210(18) 0.000(2)
F19 0.036(3) 0.086(6) 0.043(3) 0.000(3) -0.011(2) -0.002(3)
F20 0.062(6) 0.120(7) 0.051(4) -0.043(4) -0.019(4) 0.030(5)
F21 0.050(6) 0.105(11) 0.045(6) 0.000(5) -0.028(5) 0.018(6)
F19' 0.064(7) 0.091(8) 0.039(6) -0.008(4) -0.029(5) -0.003(5)
F20' 0.137(14) 0.089(8) 0.038(4) 0.007(4) -0.018(6) -0.059(9)
F21' 0.039(5) 0.176(12) 0.038(4) -0.033(6) -0.014(3) 0.027(6)
C68 0.0311(17) 0.066(3) 0.046(2) -0.0135(19) -0.0183(15) 0.0022(16)
F22 0.0436(13) 0.0718(18) 0.0814(19) -0.0182(15) -0.0013(13) -0.0216(12)
F23 0.0271(11) 0.136(3) 0.0704(18) 0.0005(18) -0.0242(12) 0.0021(14)
F24 0.0276(10) 0.113(2) 0.0652(16) -0.0458(16) -0.0082(10) 0.0032(12)

loop_
_atom_type_symbol
_atom_type_description
_atom_type_scat_dispersion_real
_atom_type_scat_dispersion_imag
_atom_type_scat_source
C C 0.0181 0.0091 'International Tables Vol C Tables 4.2.6.8 and 6.1.1.4'
H H 0.0000 0.0000 'International Tables Vol C Tables 4.2.6.8 and 6.1.1.4'
B B 0.0090 0.0039 'International Tables Vol C Tables 4.2.6.8 and 6.1.1.4'
F F 0.0727 0.0534 'International Tables Vol C Tables 4.2.6.8 and 6.1.1.4'
Zn Zn -1.5491 0.6778 'International Tables Vol C Tables 4.2.6.8 and 6.1.1.4'
Ga Ga -1.2846 0.7763 'International Tables Vol C Tables 4.2.6.8 and 6.1.1.4'

loop_
_geom_angle_atom_site_label_1
_geom_angle_atom_site_label_2
_geom_angle_atom_site_label_3
_geom_angle
_geom_angle_site_symmetry_1
_geom_angle_site_symmetry_3
C22 Ga1 C21 37.12(17) . .
C22 Ga1 C25 62.00(17) . .
C21 Ga1 C25 37.13(17) . .
C22 Ga1 C24 61.43(16) . .
C21 Ga1 C24 61.68(15) . .
C25 Ga1 C24 37.17(17) . .
C22 Ga1 C23 36.75(16) . .
C21 Ga1 C23 61.37(15) . .
C25 Ga1 C23 61.39(17) . .
C24 Ga1 C23 36.26(18) . .
C22 Ga1 Zn1 149.62(12) . .
C21 Ga1 Zn1 164.73(11) . .
C25 Ga1 Zn1 147.23(12) . .
C24 Ga1 Zn1 131.87(11) . .
C23 Ga1 Zn1 133.16(11) . .
C5 Ga2 C4 36.36(17) . .
C5 Ga2 C1 37.64(18) . .
C4 Ga2 C1 61.81(15) . .
C5 Ga2 C3 60.51(16) . .
C4 Ga2 C3 36.03(16) . .
C1 Ga2 C3 61.30(14) . .
C5 Ga2 C2 61.80(15) . .
C4 Ga2 C2 61.07(14) . .
C1 Ga2 C2 37.34(17) . .
C3 Ga2 C2 36.30(14) . .
C5 Ga2 Zn1 156.60(12) . .
C4 Ga2 Zn1 152.64(11) . .
C1 Ga2 Zn1 145.45(11) . .
C3 Ga2 Zn1 141.96(11) . .
C2 Ga2 Zn1 138.00(10) . .
C14 Ga3 C11 60.77(14) . .
C14 Ga3 C12 60.47(14) . .
C11 Ga3 C12 36.48(17) . .
C14 Ga3 C13 36.33(14) . .
C11 Ga3 C13 60.33(15) . .
C12 Ga3 C13 35.80(16) . .
C14 Ga3 C15 36.54(14) . .
C11 Ga3 C15 36.41(15) . .
C12 Ga3 C15 60.66(14) . .
C13 Ga3 C15 60.53(13) . .
C14 Ga3 Zn1 160.07(10) . .
C11 Ga3 Zn1 138.93(10) . .
C12 Ga3 Zn1 135.12(10) . .
C13 Ga3 Zn1 145.45(10) . .
C15 Ga3 Zn1 153.91(9) . .
C14 Ga3 Zn1 103.76(9) . 2_666
C11 Ga3 Zn1 159.31(12) . 2_666
C12 Ga3 Zn1 150.28(13) . 2_666
C13 Ga3 Zn1 116.45(11) . 2_666
C15 Ga3 Zn1 123.01(11) . 2_666
Zn1 Ga3 Zn1 56.473(19) . 2_666
Zn1 Zn1 Ga1 126.30(3) 2_666 .
Zn1 Zn1 Ga2 129.91(3) 2_666 .
Ga1 Zn1 Ga2 103.55(2) . .
Zn1 Zn1 Ga3 63.31(2) 2_666 .
Ga1 Zn1 Ga3 108.19(2) . .
Ga2 Zn1 Ga3 108.85(2) . .
Zn1 Zn1 Ga3 60.22(2) 2_666 2_666
Ga1 Zn1 Ga3 104.42(2) . 2_666
Ga2 Zn1 Ga3 106.55(2) . 2_666
Ga3 Zn1 Ga3 123.529(19) . 2_666
C41 B1 C61 115.2(3) . .
C41 B1 C51 104.2(2) . .
C61 B1 C51 110.4(2) . .
C41 B1 C31 110.7(2) . .
C61 B1 C31 103.3(2) . .
C51 B1 C31 113.4(3) . .
C5 C1 C2 106.0(4) . .
C5 C1 C6 127.8(5) . .
C2 C1 C6 125.8(5) . .
C5 C1 Ga2 70.4(2) . .
C2 C1 Ga2 72.0(2) . .
C6 C1 Ga2 128.0(3) . .
C3 C2 C1 107.2(4) . .
C3 C2 C7 127.3(4) . .
C1 C2 C7 125.4(4) . .
C3 C2 Ga2 71.6(2) . .
C1 C2 Ga2 70.6(2) . .
C7 C2 Ga2 125.1(3) . .
C4 C3 C2 109.5(4) . .
C4 C3 C8 125.4(4) . .
C2 C3 C8 125.0(4) . .
C4 C3 Ga2 71.1(2) . .
C2 C3 Ga2 72.1(2) . .
C8 C3 Ga2 125.5(3) . .
C3 C4 C5 108.6(4) . .
C3 C4 C9 125.4(4) . .
C5 C4 C9 125.7(4) . .
C3 C4 Ga2 72.9(2) . .
C5 C4 Ga2 71.3(2) . .
C9 C4 Ga2 127.5(3) . .
C4 C5 C1 108.7(4) . .
C4 C5 C10 126.8(5) . .
C1 C5 C10 124.4(5) . .
C4 C5 Ga2 72.3(2) . .
C1 C5 Ga2 72.0(2) . .
C10 C5 Ga2 124.7(3) . .
C12 C11 C15 108.0(4) . .
C12 C11 C16 124.4(5) . .
C15 C11 C16 126.4(5) . .
C12 C11 Ga3 71.8(2) . .
C15 C11 Ga3 72.4(2) . .
C16 C11 Ga3 131.4(3) . .
C13 C12 C11 108.3(4) . .
C13 C12 C17 124.9(5) . .
C11 C12 C17 125.6(5) . .
C13 C12 Ga3 72.4(2) . .
C11 C12 Ga3 71.7(2) . .
C17 C12 Ga3 131.4(3) . .
C12 C13 C14 108.5(4) . .
C12 C13 C18 126.4(4) . .
C14 C13 C18 124.8(4) . .
C12 C13 Ga3 71.8(3) . .
C14 C13 Ga3 71.5(2) . .
C18 C13 Ga3 127.0(3) . .
C13 C14 C15 107.9(3) . .
C13 C14 C19 125.9(4) . .
C15 C14 C19 126.0(4) . .
C13 C14 Ga3 72.2(2) . .
C15 C14 Ga3 72.36(19) . .
C19 C14 Ga3 125.8(3) . .
C11 C15 C14 107.3(3) . .
C11 C15 C20 124.8(4) . .
C14 C15 C20 127.7(4) . .
C11 C15 Ga3 71.2(2) . .
C14 C15 Ga3 71.1(2) . .
C20 C15 Ga3 127.7(3) . .
C22 C21 C25 108.0(4) . .
C22 C21 C26 124.3(5) . .
C25 C21 C26 127.4(5) . .
C22 C21 Ga1 71.3(2) . .
C25 C21 Ga1 71.5(2) . .
C26 C21 Ga1 128.1(3) . .
C23 C22 C21 107.7(4) . .
C23 C22 C27 125.0(5) . .
C21 C22 C27 126.8(5) . .
C23 C22 Ga1 72.5(2) . .
C21 C22 Ga1 71.5(2) . .
C27 C22 Ga1 127.3(4) . .
C24 C23 C22 108.7(4) . .
C24 C23 C28 125.8(5) . .
C22 C23 C28 125.5(5) . .
C24 C23 Ga1 71.5(2) . .
C22 C23 Ga1 70.8(2) . .
C28 C23 Ga1 126.0(3) . .
C23 C24 C25 108.3(4) . .
C23 C24 C29 126.2(5) . .
C25 C24 C29 125.5(5) . .
C23 C24 Ga1 72.2(2) . .
C25 C24 Ga1 71.2(2) . .
C29 C24 Ga1 122.6(3) . .
C21 C25 C24 107.2(4) . .
C21 C25 C30 126.0(5) . .
C24 C25 C30 126.6(5) . .
C21 C25 Ga1 71.3(2) . .
C24 C25 Ga1 71.7(2) . .
C30 C25 Ga1 126.5(3) . .
C32 C31 C36 115.8(3) . .
C32 C31 B1 121.2(3) . .
C36 C31 B1 122.7(3) . .
C33 C32 C31 121.9(3) . .
C34 C33 C32 121.5(3) . .
C34 C33 C37 120.2(3) . .
C32 C33 C37 118.3(3) . .
C33 C34 C35 117.6(3) . .
C36 C35 C34 121.1(3) . .
C36 C35 C38 119.8(3) . .
C34 C35 C38 119.1(3) . .
C35 C36 C31 122.1(3) . .
F2 C37 F3 106.6(3) . .
F2 C37 F1 105.7(3) . .
F3 C37 F1 107.1(3) . .
F2 C37 C33 112.2(3) . .
F3 C37 C33 112.6(3) . .
F1 C37 C33 112.2(3) . .
F4 C38 F5 101.0(13) . .
F4 C38 F6 106.1(14) . .
F5 C38 F6 103.8(14) . .
F4' C38 F5' 106.5(4) . .
F4' C38 F6' 107.1(5) . .
F5' C38 F6' 105.0(4) . .
F4 C38 C35 114.4(10) . .
F5 C38 C35 116.0(9) . .
F4' C38 C35 112.3(3) . .
F6 C38 C35 114.0(9) . .
F5' C38 C35 113.1(3) . .
F6' C38 C35 112.3(3) . .
C46 C41 C42 115.9(3) . .
C46 C41 B1 126.5(3) . .
C42 C41 B1 117.4(3) . .
C43 C42 C41 122.4(3) . .
C42 C43 C44 121.1(3) . .
C42 C43 C47 119.4(3) . .
C44 C43 C47 119.4(3) . .
C43 C44 C45 117.9(3) . .
C44 C45 C46 120.8(3) . .
C44 C45 C48 119.4(3) . .
C46 C45 C48 119.8(3) . .
C41 C46 C45 121.9(3) . .
F9 C47 F8 107.6(3) . .
F9 C47 F7 105.2(3) . .
F8 C47 F7 105.2(3) . .
F9 C47 C43 112.8(3) . .
F8 C47 C43 113.0(3) . .
F7 C47 C43 112.4(3) . .
F11 C48 F10 106.0(3) . .
F11 C48 F12 106.2(3) . .
F10 C48 F12 105.7(3) . .
F11 C48 C45 112.6(3) . .
F10 C48 C45 112.9(3) . .
F12 C48 C45 112.8(3) . .
C52 C51 C56 115.7(3) . .
C52 C51 B1 124.9(3) . .
C56 C51 B1 119.3(3) . .
C51 C52 C53 122.2(3) . .
C54 C53 C52 120.7(3) . .
C54 C53 C57 120.2(3) . .
C52 C53 C57 119.1(3) . .
C55 C54 C53 118.1(3) . .
C54 C55 C56 120.9(3) . .
C54 C55 C58 119.7(3) . .
C56 C55 C58 119.4(3) . .
C55 C56 C51 122.4(3) . .
F15 C57 F14 106.1(3) . .
F15 C57 F13 106.6(3) . .
F14 C57 F13 104.9(3) . .
F15 C57 C53 113.8(3) . .
F14 C57 C53 112.9(3) . .
F13 C57 C53 111.9(3) . .
F16 C58 F18 105.5(3) . .
F16 C58 F17 106.3(3) . .
F18 C58 F17 105.7(3) . .
F16 C58 C55 114.2(3) . .
F18 C58 C55 112.9(3) . .
F17 C58 C55 111.6(3) . .
C62 C61 C66 116.0(3) . .
C62 C61 B1 122.3(3) . .
C66 C61 B1 121.2(3) . .
C61 C62 C63 122.4(3) . .
C64 C63 C62 120.2(3) . .
C64 C63 C67 120.8(3) . .
C62 C63 C67 119.0(3) . .
C65 C64 C63 118.2(3) . .
C64 C65 C66 121.1(3) . .
C64 C65 C68 120.1(3) . .
C66 C65 C68 118.8(3) . .
C65 C66 C61 122.0(3) . .
F19 C67 F21 111.4(10) . .
F21' C67 F19' 108.2(11) . .
F19 C67 F20 102.7(6) . .
F21 C67 F20 102.9(11) . .
F21' C67 F20' 106.9(8) . .
F19' C67 F20' 102.9(12) . .
F21' C67 C63 116.1(7) . .
F19 C67 C63 116.1(6) . .
F21 C67 C63 114.4(8) . .
F19' C67 C63 113.9(8) . .
F20 C67 C63 107.6(6) . .
F20' C67 C63 107.8(5) . .
F24 C68 F22 106.3(4) . .
F24 C68 F23 106.2(3) . .
F22 C68 F23 106.4(3) . .
F24 C68 C65 112.5(3) . .
F22 C68 C65 112.4(3) . .
F23 C68 C65 112.4(3) . .
F25 C71 C72 119.4(10) . .
F25 C71 C76 120.6(10) . .
C72 C71 C76 120.0 . .
C71 C72 C73 120.0 . .
C72 C73 C74 120.0 . .
C75 C74 C73 120.0 . .
C74 C75 C76 120.0 . .
C75 C76 C71 120.0 . .
F25' C71' C72' 117.1(9) . .
F25' C71' C76' 122.8(9) . .
C72' C71' C76' 120.0 . .
C73' C72' C71' 120.0 . .
C74' C73' C72' 120.0 . .
C73' C74' C75' 120.0 . .
C76' C75' C74' 120.0 . .
C75' C76' C71' 120.0 . .
F5'' C1'' C2'' 105.0(12) . .
F5'' C1'' C6'' 134.9(12) . .
C2'' C1'' C6'' 120.0 . .
C3'' C2'' C1'' 120.0 . .
C2'' C3'' C4'' 120.0 . .
C5'' C4'' C3'' 120.0 . .
C4'' C5'' C6'' 120.0 . .
C5'' C6'' C1'' 120.0 . .
F26 C81 C82 120.4(13) . .
F26 C81 C86 119.6(13) . .
C82 C81 C86 120.0 . .
C81 C82 C83 120.0 . .
C82 C83 C84 120.0 . .
C85 C84 C83 120.0 . .
C84 C85 C86 120.0 . .
C85 C86 C81 120.0 . .
F26' C81' C82' 118.9(8) . .
F26' C81' C86' 121.1(8) . .
C82' C81' C86' 120.0 . .
C81' C82' C83' 120.0 . .
C84' C83' C82' 120.0 . .
C85' C84' C83' 120.0 . .
C84' C85' C86' 120.0 . .
C85' C86' C81' 120.0 . .
F6'' C91 C92 121.2(15) . .
F6'' C91 C96 118.8(15) . .
C92 C91 C96 120.0 . .
C93 C92 C91 120.0 . .
C94 C93 C92 120.0 . .
C93 C94 C95 120.0 . .
C94 C95 C96 120.0 . .
C95 C96 C91 120.0 . .

loop_
_geom_bond_atom_site_label_1
_geom_bond_atom_site_label_2
_geom_bond_distance
_geom_bond_site_symmetry_2
Ga1 C22 2.232(4) .
Ga1 C21 2.234(4) .
Ga1 C25 2.237(4) .
Ga1 C24 2.244(4) .
Ga1 C23 2.253(4) .
Ga1 Zn1 2.4561(6) .
Ga2 C5 2.227(4) .
Ga2 C4 2.240(4) .
Ga2 C1 2.249(4) .
Ga2 C3 2.263(4) .
Ga2 C2 2.268(4) .
Ga2 Zn1 2.4585(6) .
Ga3 C14 2.265(3) .
Ga3 C11 2.266(4) .
Ga3 C12 2.266(4) .
Ga3 C13 2.274(4) .
Ga3 C15 2.281(3) .
Ga3 Zn1 2.5107(6) .
Ga3 Zn1 2.5846(6) 2_666
Zn1 Zn1 2.4116(8) 2_666
Zn1 Ga3 2.5847(6) 2_666
B1 C41 1.634(4) .
B1 C61 1.637(4) .
B1 C51 1.642(5) .
B1 C31 1.645(5) .
C1 C5 1.444(7) .
C1 C2 1.446(7) .
C1 C6 1.478(6) .
C2 C3 1.411(5) .
C2 C7 1.503(6) .
C3 C4 1.393(6) .
C3 C8 1.517(6) .
C4 C5 1.394(7) .
C4 C9 1.515(6) .
C5 C10 1.514(7) .
C11 C12 1.418(7) .
C11 C15 1.421(6) .
C11 C16 1.511(6) .
C12 C13 1.395(6) .
C12 C17 1.503(6) .
C13 C14 1.415(5) .
C13 C18 1.508(6) .
C14 C15 1.425(5) .
C14 C19 1.491(5) .
C15 C20 1.487(6) .
C21 C22 1.421(7) .
C21 C25 1.424(7) .
C21 C26 1.509(6) .
C22 C23 1.414(6) .
C22 C27 1.500(7) .
C23 C24 1.399(7) .
C23 C28 1.517(7) .
C24 C25 1.428(7) .
C24 C29 1.508(6) .
C25 C30 1.498(7) .
C31 C32 1.400(5) .
C31 C36 1.411(5) .
C32 C33 1.394(5) .
C33 C34 1.387(5) .
C33 C37 1.501(5) .
C34 C35 1.392(5) .
C35 C36 1.389(5) .
C35 C38 1.503(5) .
C37 F2 1.337(5) .
C37 F3 1.340(4) .
C37 F1 1.342(5) .
C38 F4 1.293(13) .
C38 F5 1.293(12) .
C38 F4' 1.293(5) .
C38 F6 1.299(12) .
C38 F5' 1.313(5) .
C38 F6' 1.319(5) .
C41 C46 1.395(4) .
C41 C42 1.405(4) .
C42 C43 1.384(4) .
C43 C44 1.385(5) .
C43 C47 1.499(4) .
C44 C45 1.394(4) .
C45 C46 1.400(4) .
C45 C48 1.491(5) .
C47 F9 1.329(4) .
C47 F8 1.330(4) .
C47 F7 1.347(4) .
C48 F11 1.331(4) .
C48 F10 1.335(4) .
C48 F12 1.339(4) .
C51 C52 1.396(5) .
C51 C56 1.402(5) .
C52 C53 1.399(5) .
C53 C54 1.385(5) .
C53 C57 1.492(5) .
C54 C55 1.385(5) .
C55 C56 1.388(5) .
C55 C58 1.498(5) .
C57 F15 1.320(5) .
C57 F14 1.328(4) .
C57 F13 1.331(4) .
C58 F16 1.321(5) .
C58 F18 1.333(5) .
C58 F17 1.335(5) .
C61 C62 1.387(5) .
C61 C66 1.401(4) .
C62 C63 1.398(5) .
C63 C64 1.395(5) .
C63 C67 1.482(5) .
C64 C65 1.376(5) .
C65 C66 1.391(4) .
C65 C68 1.506(5) .
C67 F21' 1.300(10) .
C67 F19 1.303(9) .
C67 F21 1.322(9) .
C67 F19' 1.327(10) .
C67 F20 1.394(9) .
C67 F20' 1.398(9) .
C68 F24 1.330(5) .
C68 F22 1.330(5) .
C68 F23 1.331(5) .
F25 C71 1.304(13) .
C71 C72 1.3900 .
C71 C76 1.3900 .
C72 C73 1.3900 .
C73 C74 1.3900 .
C74 C75 1.3900 .
C75 C76 1.3900 .
F25' C71' 1.280(11) .
C71' C72' 1.3900 .
C71' C76' 1.3900 .
C72' C73' 1.3900 .
C73' C74' 1.3900 .
C74' C75' 1.3900 .
C75' C76' 1.3900 .
F5'' C1'' 1.245(14) .
C1'' C2'' 1.3900 .
C1'' C6'' 1.3900 .
C2'' C3'' 1.3900 .
C3'' C4'' 1.3900 .
C4'' C5'' 1.3900 .
C5'' C6'' 1.3900 .
C81 F26 1.260(15) .
C81 C82 1.3900 .
C81 C86 1.3900 .
C82 C83 1.3900 .
C83 C84 1.3900 .
C84 C85 1.3900 .
C85 C86 1.3900 .
C81' F26' 1.302(10) .
C81' C82' 1.3900 .
C81' C86' 1.3900 .
C82' C83' 1.3900 .
C83' C84' 1.3900 .
C84' C85' 1.3900 .
C85' C86' 1.3900 .
F6'' C91 1.245(15) .
C91 C92 1.3900 .
C91 C96 1.3900 .
C92 C93 1.3900 .
C93 C94 1.3900 .
C94 C95 1.3900 .
C95 C96 1.3900 .
